data_1545578
loop_
_publ_author_name
'Rosokha, Sergiy V.'

_publ_section_title
;
 Electron-transfer reactions of halogenated electrophiles: a different
 look into the nature of halogen bonding
;
_journal_name_full 'Faraday Discussions'
_journal_page_first 315
_journal_page_last 332
_journal_paper_doi 10.1039/C7FD00074J
_journal_volume 203
_journal_year 2017
_chemical_formula_moiety 'C Br3 F, C10 H16 N2'
_chemical_formula_sum 'C11 H16 Br3 F N2'
_chemical_formula_weight 434.99
_chemical_name_systematic
;
 ?
;
_space_group_crystal_system monoclinic
_space_group_IT_number 11
_space_group_name_Hall '-P 2yb'
_space_group_name_H-M_alt 'P 1 21/m 1'
_symmetry_space_group_name_Hall '-P 2yb'
_symmetry_space_group_name_H-M 'P 1 21/m 1'
_atom_sites_solution_hydrogens geom
_atom_sites_solution_primary direct
_audit_creation_date 2013-05-30
_audit_creation_method
;
  Olex2 1.2
  (compiled Apr 23 2013 17:59:47, GUI svn.r4466)
;
_audit_update_record
;
2017-02-11 deposited with the CCDC.
2017-03-15 downloaded from the CCDC.
;
_cell_angle_alpha 90
_cell_angle_beta 93.3206(16)
_cell_angle_gamma 90
_cell_formula_units_Z 2
_cell_length_a 5.6232(2)
_cell_length_b 22.4248(7)
_cell_length_c 5.8554(2)
_cell_measurement_reflns_used 5251
_cell_measurement_temperature 100(2)
_cell_measurement_theta_max 64.61
_cell_measurement_theta_min 3.94
_cell_volume 737.12(4)
_computing_cell_refinement 'SAINT V7.23A (Bruker, 2005)'
_computing_data_collection 'APEX2 V2.1-4 (Bruker, 2007)'
_computing_data_reduction 'Bruker SAINT'
_computing_molecular_graphics
;
O. V. Dolomanov, L. J. Bourhis, R. J. Gildea, J. A. K. Howard and H. Puschmann,
OLEX2: a complete structure solution, refinement and analysis program.
J. Appl. Cryst. (2009). 42, 339-341.
;
_computing_publication_material
;
O. V. Dolomanov, L. J. Bourhis, R. J. Gildea, J. A. K. Howard and H. Puschmann,
OLEX2: a complete structure solution, refinement and analysis program.
J. Appl. Cryst. (2009). 42, 339-341.
;
_computing_structure_refinement
;
SHELXL, G.M. Sheldrick, Acta Cryst.
(2008). A64, 112-122
;
_computing_structure_solution
;
SHELXS, G.M. Sheldrick, Acta Cryst.
(2008). A64, 112-122
;
_diffrn_ambient_temperature 100.01
_diffrn_detector_area_resol_mean 8
_diffrn_measured_fraction_theta_full 0.927
_diffrn_measured_fraction_theta_max 0.984
_diffrn_measurement_device_type 'Bruker Kappa APEX CCD area detector'
_diffrn_measurement_method '\w and \f scans'
_diffrn_radiation_monochromator 'Quazar optics'
_diffrn_radiation_type CuK\a
_diffrn_radiation_wavelength 1.54178
_diffrn_reflns_av_R_equivalents 0.0243
_diffrn_reflns_av_unetI/netI 0.0162
_diffrn_reflns_Laue_measured_fraction_full 0.927
_diffrn_reflns_Laue_measured_fraction_max 0.984
_diffrn_reflns_limit_h_max 6
_diffrn_reflns_limit_h_min -6
_diffrn_reflns_limit_k_max 26
_diffrn_reflns_limit_k_min -26
_diffrn_reflns_limit_l_max 6
_diffrn_reflns_limit_l_min -6
_diffrn_reflns_number 7249
_diffrn_reflns_point_group_measured_fraction_full 0.927
_diffrn_reflns_point_group_measured_fraction_max 0.984
_diffrn_reflns_theta_full 67.679
_diffrn_reflns_theta_max 64.788
_diffrn_reflns_theta_min 3.942
_diffrn_source microsource
_diffrn_standards_number 0
_exptl_absorpt_coefficient_mu 10.105
_exptl_absorpt_correction_T_max 0.7525
_exptl_absorpt_correction_T_min 0.5439
_exptl_absorpt_correction_type multi-scan
_exptl_absorpt_process_details
;
SADABS-2008/1 (Bruker,2008) was used for absorption correction.
wR2(int) was 0.0800 before and 0.0358 after correction.
The Ratio of minimum to maximum transmission is 0.7228.
The \l/2 correction factor is 0.0015.
;
_exptl_crystal_colour yellow
_exptl_crystal_density_diffrn 1.960
_exptl_crystal_description plate
_exptl_crystal_F_000 420
_exptl_crystal_size_max 0.235
_exptl_crystal_size_mid 0.09
_exptl_crystal_size_min 0.014
_refine_diff_density_max 0.543
_refine_diff_density_min -0.369
_refine_diff_density_rms 0.076
_refine_ls_extinction_method none
_refine_ls_goodness_of_fit_ref 1.051
_refine_ls_hydrogen_treatment constr
_refine_ls_matrix_type full
_refine_ls_number_parameters 96
_refine_ls_number_reflns 1264
_refine_ls_number_restraints 0
_refine_ls_restrained_S_all 1.051
_refine_ls_R_factor_all 0.0220
_refine_ls_R_factor_gt 0.0208
_refine_ls_shift/su_max 0.001
_refine_ls_shift/su_mean 0.000
_refine_ls_structure_factor_coef Fsqd
_refine_ls_weighting_details
;
 w=1/[\s^2^(Fo^2^)+(0.0322P)^2^+0.6773P]
 where P=(Fo^2^+2Fc^2^)/3
;
_refine_ls_weighting_scheme calc
_refine_ls_wR_factor_gt 0.0540
_refine_ls_wR_factor_ref 0.0554
_reflns_Friedel_coverage 0.000
_reflns_number_gt 1206
_reflns_number_total 1264
_reflns_threshold_expression 'I > 2\s(I)'
_cod_data_source_file c7fd00074j2.cif
_cod_data_source_block n2787
_cod_database_code 1545578
_olex2_refinement_description
;
1. Fixed Uiso
 At 1.2 times of:
  All C(H) groups
 At 1.5 times of:
  All C(H,H,H) groups
2. Others
 Fixed Sof: Br2(0.25) Br2A(0.25) F1(0.25) F1A(0.25)
3.a Aromatic/amide H refined with riding coordinates:
 C5(H5), C6(H6)
3.b Idealised Me refined as rotating group:
 C2(H2A,H2B,H2C), C3(H3A,H3B,H3C)
;
_shelx_estimated_absorpt_t_max 0.871
_shelx_estimated_absorpt_t_min 0.200
_shelx_space_group_comment
;
The symmetry employed for this shelxl refinement is uniquely defined
by the following loop, which should always be used as a source of
symmetry information in preference to the above space-group names.
They are only intended as comments.
;
_shelxl_version_number 2012-9

loop_
_space_group_symop_operation_xyz
'x, y, z'
'-x, y+1/2, -z'
'-x, -y, -z'
'x, -y-1/2, z'

loop_
_atom_site_label
_atom_site_type_symbol
_atom_site_fract_x
_atom_site_fract_y
_atom_site_fract_z
_atom_site_U_iso_or_equiv
_atom_site_adp_type
_atom_site_occupancy
_atom_site_site_symmetry_order
_atom_site_calc_flag
_atom_site_refinement_flags_posn
_atom_site_refinement_flags_adp
_atom_site_refinement_flags_occupancy
_atom_site_disorder_assembly
_atom_site_disorder_group
Br1 Br 0.45789(4) 0.32081(2) 0.38851(4) 0.02612(12) Uani 1 1 d . . . . .
Br2 Br 0.6114(2) 0.2500 0.8377(2) 0.0315(3) Uani 0.5 2 d S T P A 1
Br2A Br 0.9148(2) 0.2500 0.5444(2) 0.0346(3) Uani 0.5 2 d S T P A 2
F1 F 0.8542(11) 0.2500 0.4492(12) 0.0415(16) Uani 0.5 2 d S T P A 1
F1A F 0.5232(11) 0.2500 0.7799(10) 0.0257(13) Uani 0.5 2 d S T P A 2
C1 C 0.6012(8) 0.2500 0.5288(7) 0.0394(10) Uani 1 2 d S T P . .
N1 N 0.1919(3) 0.41013(8) 0.1567(3) 0.0187(4) Uani 1 1 d . . . . .
C2 C 0.0250(4) 0.42821(10) 0.3263(4) 0.0230(5) Uani 1 1 d . . . . .
H2A H -0.0833 0.4587 0.2600 0.035 Uiso 1 1 calc R U . . .
H2B H 0.1138 0.4446 0.4609 0.035 Uiso 1 1 calc R U . . .
H2C H -0.0672 0.3935 0.3714 0.035 Uiso 1 1 calc R U . . .
C3 C 0.0819(4) 0.37004(10) -0.0163(4) 0.0234(5) Uani 1 1 d . . . . .
H3A H -0.0186 0.3410 0.0577 0.035 Uiso 1 1 calc R U . . .
H3B H 0.2066 0.3490 -0.0946 0.035 Uiso 1 1 calc R U . . .
H3C H -0.0160 0.3933 -0.1280 0.035 Uiso 1 1 calc R U . . .
C4 C 0.3410(4) 0.45548(9) 0.0773(4) 0.0169(4) Uani 1 1 d . . . . .
C5 C 0.3814(4) 0.50885(10) 0.1958(4) 0.0190(4) Uani 1 1 d . . . . .
H5 H 0.3008 0.5158 0.3315 0.023 Uiso 1 1 calc R U . . .
C6 C 0.5355(3) 0.55197(10) 0.1216(3) 0.0187(5) Uani 1 1 d . . . . .
H6 H 0.5580 0.5876 0.2081 0.022 Uiso 1 1 calc R U . . .

loop_
_atom_site_aniso_label
_atom_site_aniso_U_11
_atom_site_aniso_U_22
_atom_site_aniso_U_33
_atom_site_aniso_U_23
_atom_site_aniso_U_13
_atom_site_aniso_U_12
Br1 0.03210(18) 0.01506(16) 0.03026(18) 0.00036(8) -0.00626(11) -0.00054(8)
Br2 0.0396(7) 0.0280(4) 0.0252(6) 0.000 -0.0137(4) 0.000
Br2A 0.0218(5) 0.0279(4) 0.0533(7) 0.000 -0.0059(4) 0.000
F1 0.016(3) 0.048(3) 0.061(5) 0.000 0.001(3) 0.000
F1A 0.044(4) 0.021(2) 0.013(3) 0.000 0.013(3) 0.000
C1 0.051(2) 0.0196(17) 0.045(2) 0.000 -0.0254(19) 0.000
N1 0.0196(9) 0.0177(9) 0.0191(9) 0.0010(7) 0.0027(7) -0.0006(7)
C2 0.0228(11) 0.0233(11) 0.0235(11) 0.0022(9) 0.0060(9) -0.0017(9)
C3 0.0237(11) 0.0217(12) 0.0248(11) -0.0005(9) 0.0014(9) -0.0044(9)
C4 0.0162(10) 0.0156(10) 0.0188(10) 0.0029(8) -0.0014(8) 0.0029(8)
C5 0.0205(11) 0.0218(11) 0.0150(10) 0.0000(8) 0.0030(8) 0.0031(9)
C6 0.0217(11) 0.0155(11) 0.0188(11) -0.0033(8) 0.0004(9) 0.0019(8)

loop_
_atom_type_symbol
_atom_type_description
_atom_type_scat_dispersion_real
_atom_type_scat_dispersion_imag
_atom_type_scat_source
C C 0.0181 0.0091 'International Tables Vol C Tables 4.2.6.8 and 6.1.1.4'
H H 0.0000 0.0000 'International Tables Vol C Tables 4.2.6.8 and 6.1.1.4'
Br Br -0.6763 1.2805 'International Tables Vol C Tables 4.2.6.8 and 6.1.1.4'
F F 0.0727 0.0534 'International Tables Vol C Tables 4.2.6.8 and 6.1.1.4'
N N 0.0311 0.0180 'International Tables Vol C Tables 4.2.6.8 and 6.1.1.4'

loop_
_geom_angle_atom_site_label_1
_geom_angle_atom_site_label_2
_geom_angle_atom_site_label_3
_geom_angle
_geom_angle_site_symmetry_1
_geom_angle_site_symmetry_3
Br1 C1 Br1 109.75(17) 4_565 .
Br2 C1 Br1 114.33(16) . 4_565
Br2 C1 Br1 114.33(16) . .
Br2A C1 Br1 114.33(16) . .
Br2A C1 Br1 114.33(16) . 4_565
F1 C1 Br1 104.1(2) . 4_565
F1 C1 Br1 104.1(2) . .
F1 C1 Br2 109.3(3) . .
F1A C1 Br1 105.5(2) . .
F1A C1 Br1 105.5(2) . 4_565
F1A C1 Br2A 106.7(3) . .
C2 N1 C3 112.21(17) . .
C4 N1 C2 116.11(17) . .
C4 N1 C3 116.66(17) . .
N1 C2 H2A 109.5 . .
N1 C2 H2B 109.5 . .
N1 C2 H2C 109.5 . .
H2A C2 H2B 109.5 . .
H2A C2 H2C 109.5 . .
H2B C2 H2C 109.5 . .
N1 C3 H3A 109.5 . .
N1 C3 H3B 109.5 . .
N1 C3 H3C 109.5 . .
H3A C3 H3B 109.5 . .
H3A C3 H3C 109.5 . .
H3B C3 H3C 109.5 . .
C5 C4 N1 122.42(19) . .
C5 C4 C6 116.2(2) . 3_665
C6 C4 N1 121.34(19) 3_665 .
C4 C5 H5 119.0 . .
C6 C5 C4 122.0(2) . .
C6 C5 H5 119.0 . .
C4 C6 H6 119.1 3_665 .
C5 C6 C4 121.8(2) . 3_665
C5 C6 H6 119.1 . .

loop_
_geom_bond_atom_site_label_1
_geom_bond_atom_site_label_2
_geom_bond_distance
_geom_bond_site_symmetry_2
Br1 C1 1.941(2) .
Br2 C1 1.806(4) .
Br2A C1 1.760(4) .
F1 C1 1.522(8) .
F1A C1 1.559(7) .
C1 Br1 1.941(2) 4_565
N1 C2 1.462(3) .
N1 C3 1.465(3) .
N1 C4 1.414(3) .
C2 H2A 0.9800 .
C2 H2B 0.9800 .
C2 H2C 0.9800 .
C3 H3A 0.9800 .
C3 H3B 0.9800 .
C3 H3C 0.9800 .
C4 C5 1.395(3) .
C4 C6 1.401(3) 3_665
C5 H5 0.9500 .
C5 C6 1.385(3) .
C6 C4 1.400(3) 3_665
C6 H6 0.9500 .

loop_
_geom_torsion_atom_site_label_1
_geom_torsion_atom_site_label_2
_geom_torsion_atom_site_label_3
_geom_torsion_atom_site_label_4
_geom_torsion
_geom_torsion_site_symmetry_1
_geom_torsion_site_symmetry_4
N1 C4 C5 C6 177.28(19) . .
C2 N1 C4 C5 18.5(3) . .
C2 N1 C4 C6 -164.10(18) . 3_665
C3 N1 C4 C5 154.3(2) . .
C3 N1 C4 C6 -28.3(3) . 3_665
C4 C5 C6 C4 0.2(3) . 3_665
C6 C4 C5 C6 -0.2(3) 3_665 .
